data_4065593
loop_
_publ_author_name
'Hopmann, Kathrin H.'
'Stuurman, Nomampondomise F.'
'Muller, Alfred'
'Conradie, Jeanet'

_publ_section_title
;
 Substitution and Isomerization of Asymmetric \b-Diketonato Rhodium(I)
 Complexes: A Crystallographic and Computational Study
;
_journal_issue 11
_journal_name_full Organometallics
_journal_page_first 2446
_journal_paper_doi 10.1021/om1000138
_journal_volume 29
_journal_year 2010
_chemical_formula_moiety 'C13 H11 O4 Rh'
_chemical_formula_sum 'C13 H11 O4 Rh'
_chemical_formula_weight 334.13
_space_group_IT_number 14
_symmetry_cell_setting monoclinic
_symmetry_space_group_name_Hall '-P 2yn'
_symmetry_space_group_name_H-M 'P 1 21/n 1'
_audit_creation_date 2006-06-15T18:36:02-00:00
_audit_creation_method 'WinGX routine CIF_UPDATE'
_cell_angle_alpha 90
_cell_angle_beta 103.2130(10)
_cell_angle_gamma 90
_cell_formula_units_Z 4
_cell_length_a 10.4080(4)
_cell_length_b 7.8360(3)
_cell_length_c 15.9878(6)
_cell_measurement_reflns_used 5906
_cell_measurement_temperature 100(2)
_cell_measurement_theta_max 28.3
_cell_measurement_theta_min 2.64
_cell_volume 1269.40(8)
_computing_cell_refinement 'SAINT-Plus (Bruker, 2004)'
_computing_data_collection 'Apex2 (Bruker, 2005)'
_computing_data_reduction 'SAINT-Plus and XPREP (Bruker, 2004)'
_computing_molecular_graphics 'DIAMOND (Brandenburg & Putz, 2005)'
_computing_publication_material 'WinGX (Farrugia, 1999)'
_computing_structure_refinement 'SHELXL-97 (Sheldrick, 1997)'
_computing_structure_solution 'SIR97 (Altomare et al., 1999)'
_diffrn_ambient_temperature 100(2)
_diffrn_detector_area_resol_mean 512
_diffrn_measured_fraction_theta_full 1
_diffrn_measured_fraction_theta_max 1
_diffrn_measurement_device_type
;
        Bruker X8 ApexII 4K Kappa CCD
;
_diffrn_measurement_method \f
_diffrn_radiation_monochromator graphite
_diffrn_radiation_type MoK\a
_diffrn_radiation_wavelength 0.71073
_diffrn_reflns_av_R_equivalents 0.0342
_diffrn_reflns_limit_h_max 13
_diffrn_reflns_limit_h_min -13
_diffrn_reflns_limit_k_max 10
_diffrn_reflns_limit_k_min -10
_diffrn_reflns_limit_l_max 21
_diffrn_reflns_limit_l_min -21
_diffrn_reflns_number 14494
_diffrn_reflns_theta_full 28.3
_diffrn_reflns_theta_max 28.3
_diffrn_reflns_theta_min 2.13
_diffrn_source 'fine-focus sealed tube'
_exptl_absorpt_coefficient_mu 1.348
_exptl_absorpt_correction_T_max 0.855
_exptl_absorpt_correction_T_min 0.7293
_exptl_absorpt_correction_type multi-scan
_exptl_absorpt_process_details
;
        SADABS (Bruker, 1998)
;
_exptl_crystal_colour orange
_exptl_crystal_density_diffrn 1.748
_exptl_crystal_density_method 'not measured'
_exptl_crystal_description cuboid
_exptl_crystal_F_000 664
_exptl_crystal_size_max 0.25
_exptl_crystal_size_mid 0.21
_exptl_crystal_size_min 0.12
_refine_diff_density_max 0.531
_refine_diff_density_min -0.598
_refine_diff_density_rms 0.098
_refine_ls_extinction_method none
_refine_ls_goodness_of_fit_ref 1.105
_refine_ls_hydrogen_treatment constr
_refine_ls_matrix_type full
_refine_ls_number_parameters 164
_refine_ls_number_reflns 3154
_refine_ls_number_restraints 0
_refine_ls_restrained_S_all 1.105
_refine_ls_R_factor_gt 0.0219
_refine_ls_shift/su_max 0
_refine_ls_shift/su_mean 0
_refine_ls_structure_factor_coef Fsqd
_refine_ls_weighting_details 'calc w=1/[\s^2^(Fo^2^)+(0.0253P)^2^+0.4345P] where P=(Fo^2^+2Fc^2^)/3'
_refine_ls_weighting_scheme calc
_refine_ls_wR_factor_ref 0.0572
_reflns_number_gt 2743
_reflns_number_total 3154
_reflns_threshold_expression >2sigma(I)
_cod_data_source_file om1000138_si_002.cif
_cod_data_source_block 6fms3_0m
_cod_depositor_comments
;
The following automatic conversions were performed:

'_symmetry_cell_setting' value 'Monoclinic' changed to 'monoclinic'
according to /home/saulius/struct/CIF-dictionaries/cif_core.dic
dictionary named 'cif_core.dic' version 2.4.1 from 2010-06-29.

Automatic conversion script
Id: cif_fix_values 1715 2011-07-08 13:25:40Z adriana 
;
_cod_original_sg_symbol_H-M 'P 21/n'
_cod_database_code 4065593

loop_
_symmetry_equiv_pos_as_xyz
'x, y, z'
'-x+1/2, y+1/2, -z+1/2'
'-x, -y, -z'
'x-1/2, -y-1/2, z-1/2'

loop_
_atom_site_label
_atom_site_type_symbol
_atom_site_fract_x
_atom_site_fract_y
_atom_site_fract_z
_atom_site_U_iso_or_equiv
_atom_site_adp_type
_atom_site_occupancy
_atom_site_calc_flag
_atom_site_refinement_flags
Rh Rh 0.387307(15) 0.414371(19) 0.428474(10) 0.01408(6) Uani 1 d .
C1 C 0.4845(2) 0.2172(3) 0.42758(13) 0.0184(4) Uani 1 d .
O1 O 0.54384(17) 0.09604(18) 0.42631(11) 0.0255(4) Uani 1 d .
C2 C 0.3022(2) 0.3111(3) 0.50494(14) 0.0182(4) Uani 1 d .
O2 O 0.24806(16) 0.2486(2) 0.55116(10) 0.0267(4) Uani 1 d .
O3 O 0.47609(14) 0.52296(18) 0.34116(9) 0.0173(3) Uani 1 d .
O4 O 0.27281(15) 0.62452(18) 0.42637(9) 0.0184(3) Uani 1 d .
C3 C 0.0424(2) 0.8396(3) 0.38749(19) 0.0354(6) Uani 1 d .
H3A H 0.006 0.8008 0.33 0.053 Uiso 1 calc R
H3B H -0.0095 0.9327 0.4008 0.053 Uiso 1 calc R
H3C H 0.0416 0.7477 0.4271 0.053 Uiso 1 calc R
C4 C 0.1834(2) 0.8990(3) 0.39481(16) 0.0238(5) Uani 1 d .
H4A H 0.1836 0.9887 0.353 0.029 Uiso 1 calc R
H4B H 0.2166 0.9472 0.4515 0.029 Uiso 1 calc R
C5 C 0.2751(2) 0.7584(3) 0.38047(13) 0.0173(4) Uani 1 d .
C6 C 0.3544(2) 0.7831(3) 0.32232(13) 0.0191(4) Uani 1 d .
H6 H 0.3432 0.885 0.2916 0.023 Uiso 1 calc R
C7 C 0.4491(2) 0.6699(3) 0.30550(13) 0.0160(4) Uani 1 d .
C8 C 0.5300(2) 0.7158(2) 0.24281(13) 0.0162(4) Uani 1 d .
C9 C 0.6495(2) 0.6323(3) 0.24786(14) 0.0193(4) Uani 1 d .
H9 H 0.679 0.5531 0.2914 0.023 Uiso 1 calc R
C10 C 0.7252(2) 0.6660(3) 0.18855(14) 0.0219(5) Uani 1 d .
H10 H 0.8053 0.6101 0.1926 0.026 Uiso 1 calc R
C11 C 0.6813(2) 0.7828(3) 0.12350(14) 0.0227(5) Uani 1 d .
H11 H 0.7313 0.8049 0.0834 0.027 Uiso 1 calc R
C12 C 0.5630(2) 0.8665(3) 0.11829(14) 0.0259(5) Uani 1 d .
H12 H 0.5336 0.945 0.0745 0.031 Uiso 1 calc R
C13 C 0.4877(2) 0.8348(3) 0.17754(14) 0.0218(4) Uani 1 d .
H13 H 0.4088 0.893 0.1738 0.026 Uiso 1 calc R

loop_
_atom_site_aniso_label
_atom_site_aniso_U_11
_atom_site_aniso_U_22
_atom_site_aniso_U_33
_atom_site_aniso_U_23
_atom_site_aniso_U_13
_atom_site_aniso_U_12
Rh 0.01504(9) 0.01225(9) 0.01560(9) 0.00091(6) 0.00483(6) -0.00071(6)
C1 0.0181(10) 0.0186(10) 0.0194(10) 0.0023(8) 0.0062(8) -0.0044(9)
O1 0.0262(9) 0.0188(8) 0.0345(9) 0.0015(6) 0.0133(8) 0.0028(7)
C2 0.0181(10) 0.0150(9) 0.0215(10) -0.0021(8) 0.0042(9) 0.0004(8)
O2 0.0304(9) 0.0253(8) 0.0283(8) 0.0004(7) 0.0149(7) -0.0063(7)
O3 0.0195(8) 0.0159(7) 0.0179(7) 0.0032(6) 0.0069(6) 0.0017(6)
O4 0.0189(8) 0.0155(7) 0.0219(8) 0.0020(6) 0.0071(6) 0.0024(6)
C3 0.0233(13) 0.0339(14) 0.0512(16) 0.0135(13) 0.0127(12) 0.0093(11)
C4 0.0245(12) 0.0183(10) 0.0305(12) 0.0029(9) 0.0100(10) 0.0059(9)
C5 0.0160(10) 0.0157(9) 0.0191(10) -0.0006(8) 0.0017(8) 0.0003(8)
C6 0.0209(11) 0.0152(10) 0.0210(10) 0.0037(8) 0.0041(9) 0.0020(8)
C7 0.0154(10) 0.0163(10) 0.0153(9) 0.0005(8) 0.0015(8) -0.0038(8)
C8 0.0180(10) 0.0155(9) 0.0149(9) -0.0008(7) 0.0036(8) -0.0038(8)
C9 0.0207(11) 0.0200(10) 0.0175(10) 0.0023(8) 0.0048(9) 0.0001(9)
C10 0.0193(11) 0.0249(11) 0.0227(11) -0.0016(9) 0.0070(9) -0.0014(9)
C11 0.0254(12) 0.0242(11) 0.0206(11) -0.0006(9) 0.0099(9) -0.0071(9)
C12 0.0342(14) 0.0258(11) 0.0173(11) 0.0066(9) 0.0053(10) -0.0004(10)
C13 0.0206(11) 0.0247(11) 0.0192(10) 0.0034(9) 0.0025(9) 0.0027(9)

loop_
_atom_type_symbol
_atom_type_description
_atom_type_scat_dispersion_real
_atom_type_scat_dispersion_imag
_atom_type_scat_source
C C 0.0033 0.0016 'International Tables Vol C Tables 4.2.6.8 and 6.1.1.4'
H H 0 0 'International Tables Vol C Tables 4.2.6.8 and 6.1.1.4'
O O 0.0106 0.006 'International Tables Vol C Tables 4.2.6.8 and 6.1.1.4'
Rh Rh -1.1178 0.9187 'International Tables Vol C Tables 4.2.6.8 and 6.1.1.4'

loop_
_geom_angle_atom_site_label_1
_geom_angle_atom_site_label_2
_geom_angle_atom_site_label_3
_geom_angle
_geom_angle_site_symmetry_3
C1 Rh C2 89.14(9) .
C1 Rh O4 177.22(8) .
C2 Rh O4 89.87(7) .
C1 Rh O3 90.53(7) .
C2 Rh O3 177.92(8) .
O4 Rh O3 90.36(6) .
C1 Rh Rh 92.49(7) 3_666
C2 Rh Rh 95.47(7) 3_666
O4 Rh Rh 90.19(4) 3_666
O3 Rh Rh 86.60(4) 3_666
O1 C1 Rh 179.4(2) .
O2 C2 Rh 178.9(2) .
C7 O3 Rh 126.34(13) .
C5 O4 Rh 125.82(13) .
C4 C3 H3A 109.5 .
C4 C3 H3B 109.5 .
H3A C3 H3B 109.5 .
C4 C3 H3C 109.5 .
H3A C3 H3C 109.5 .
H3B C3 H3C 109.5 .
C5 C4 C3 113.48(19) .
C5 C4 H4A 108.9 .
C3 C4 H4A 108.9 .
C5 C4 H4B 108.9 .
C3 C4 H4B 108.9 .
H4A C4 H4B 107.7 .
O4 C5 C6 126.02(19) .
O4 C5 C4 114.49(17) .
C6 C5 C4 119.49(19) .
C5 C6 C7 126.34(19) .
C5 C6 H6 116.8 .
C7 C6 H6 116.8 .
O3 C7 C6 125.08(18) .
O3 C7 C8 114.44(17) .
C6 C7 C8 120.48(18) .
C9 C8 C13 118.88(19) .
C9 C8 C7 118.78(18) .
C13 C8 C7 122.30(19) .
C10 C9 C8 120.7(2) .
C10 C9 H9 119.7 .
C8 C9 H9 119.7 .
C11 C10 C9 119.8(2) .
C11 C10 H10 120.1 .
C9 C10 H10 120.1 .
C12 C11 C10 119.8(2) .
C12 C11 H11 120.1 .
C10 C11 H11 120.1 .
C11 C12 C13 120.7(2) .
C11 C12 H12 119.7 .
C13 C12 H12 119.7 .
C12 C13 C8 120.1(2) .
C12 C13 H13 119.9 .
C8 C13 H13 119.9 .

loop_
_geom_bond_atom_site_label_1
_geom_bond_atom_site_label_2
_geom_bond_distance
_geom_bond_site_symmetry_2
Rh C1 1.849(2) .
Rh C2 1.852(2) .
Rh O4 2.0285(14) .
Rh O3 2.0288(13) .
Rh Rh 3.1752(3) 3_666
C1 O1 1.135(2) .
C2 O2 1.137(2) .
O3 C7 1.287(2) .
O4 C5 1.283(2) .
C3 C4 1.518(3) .
C3 H3A 0.96 .
C3 H3B 0.96 .
C3 H3C 0.96 .
C4 C5 1.509(3) .
C4 H4A 0.97 .
C4 H4B 0.97 .
C5 C6 1.390(3) .
C6 C7 1.398(3) .
C6 H6 0.93 .
C7 C8 1.492(3) .
C8 C9 1.391(3) .
C8 C13 1.394(3) .
C9 C10 1.390(3) .
C9 H9 0.93 .
C10 C11 1.382(3) .
C10 H10 0.93 .
C11 C12 1.381(3) .
C11 H11 0.93 .
C12 C13 1.383(3) .
C12 H12 0.93 .
C13 H13 0.93 .

loop_
_geom_torsion_atom_site_label_1
_geom_torsion_atom_site_label_2
_geom_torsion_atom_site_label_3
_geom_torsion_atom_site_label_4
_geom_torsion
_geom_torsion_site_symmetry_1
C1 Rh O3 C7 175.64(17) .
O4 Rh O3 C7 -1.73(17) .
Rh Rh O3 C7 -91.90(16) 3_666
C2 Rh O4 C5 -177.57(18) .
O3 Rh O4 C5 0.37(17) .
Rh Rh O4 C5 86.97(16) 3_666
Rh O4 C5 C6 1.5(3) .
Rh O4 C5 C4 -177.31(14) .
C3 C4 C5 O4 -51.8(3) .
C3 C4 C5 C6 129.3(2) .
O4 C5 C6 C7 -2.5(4) .
C4 C5 C6 C7 176.2(2) .
Rh O3 C7 C6 1.4(3) .
Rh O3 C7 C8 -179.39(12) .
C5 C6 C7 O3 0.9(4) .
C5 C6 C7 C8 -178.3(2) .
O3 C7 C8 C9 -20.5(3) .
C6 C7 C8 C9 158.7(2) .
O3 C7 C8 C13 157.1(2) .
C6 C7 C8 C13 -23.6(3) .
C13 C8 C9 C10 -0.4(3) .
C7 C8 C9 C10 177.32(19) .
C8 C9 C10 C11 -0.4(3) .
C9 C10 C11 C12 0.6(3) .
C10 C11 C12 C13 0.0(3) .
C11 C12 C13 C8 -0.8(4) .
C9 C8 C13 C12 1.0(3) .
C7 C8 C13 C12 -176.6(2) .
